data_1535376
loop_
_publ_author_name
'Tenten, A.'
'Jacobs, H.'

_publ_section_title
;
 Partielle Substitution von Nickel durch Natrium in Nickel(II)-amid:
 Isolierte Na4Ni2(NH2)8*4NH3-Einheiten in
 Natriumtetraamidoniccolat(II)-diammoniakat
;
_journal_name_full 'Zeitschrift fuer Anorganische und Allgemeine Chemie'
_journal_page_first 113
_journal_page_last 126
_journal_volume 604
_journal_year 1991
_chemical_formula_sum 'H14 N6 Na2 Ni'
_chemical_name_systematic 'Na2 (Ni (N H2)4) (N H3)2'
_space_group_IT_number 87
_symmetry_space_group_name_Hall '-I 4'
_symmetry_space_group_name_H-M 'I 4/m'
_cell_angle_alpha 90
_cell_angle_beta 90
_cell_angle_gamma 90
_cell_formula_units_Z 4
_cell_length_a 8.932
_cell_length_b 8.932
_cell_length_c 10.984
_cell_volume 876.310
_citation_journal_id_ASTM ZAACAB
_cod_data_source_file Tenten_ZAACAB_1991_20.cif
_cod_data_source_block H14N6Na2Ni1
_cod_original_cell_volume 876.3104
_cod_original_formula_sum 'H14 N6 Na2 Ni1'
_cod_database_code 1535376

loop_
_symmetry_equiv_pos_as_xyz
x,y,z
-y,x,z
-x,-y,z
y,-x,z
-x,-y,-z
y,-x,-z
x,y,-z
-y,x,-z
x+1/2,y+1/2,z+1/2
-y+1/2,x+1/2,z+1/2
-x+1/2,-y+1/2,z+1/2
y+1/2,-x+1/2,z+1/2
-x+1/2,-y+1/2,-z+1/2
y+1/2,-x+1/2,-z+1/2
x+1/2,y+1/2,-z+1/2
-y+1/2,x+1/2,-z+1/2

loop_
_atom_site_label
_atom_site_type_symbol
_atom_site_fract_x
_atom_site_fract_y
_atom_site_fract_z
_atom_site_occupancy
_atom_site_U_iso_or_equiv
Na1 Na+1 0.3833 0.2808 0 1 0.0
N1 N-3 0.2945 0.439 0.1723 1 0.0
Ni1 Ni+2 0 0 0.3144 1 0.0
H1 H+1 0.285 0.365 0.215 1 0.0
H2 H+1 0.492 0.233 0.216 1 0.0
H4 H+1 0.014 0.334 0 1 0.0
N2 N-3 0.2836 0.0265 0 1 0.0
H3 H+1 0.216 0.034 0.077 1 0.0
